data_2232370
loop_
_publ_author_name
'Kwong, Huey Chong'
'Rahman, Mohamad Zaki Ab.'
'Mohamed Tahir, Mohamed Ibrahim'
'Silong, Sidik'

_publ_section_title
;
 4-(Dodecyloxy)benzonitrile
;
_journal_coeditor_code KP2353
_journal_issue 11
_journal_name_full 'Acta Crystallographica Section E'
_journal_page_first o3000
_journal_paper_doi 10.1107/S1600536811041602
_journal_volume 67
_journal_year 2011
_chemical_formula_iupac 'C19 H29 N1 O1'
_chemical_formula_moiety 'C19 H29 N1 O1'
_chemical_formula_sum 'C19 H29 N O'
_chemical_formula_weight 287.45
_chemical_name_systematic
;
4-(Dodecyloxy)benzonitrile
;
_space_group_IT_number 14
_symmetry_cell_setting monoclinic
_symmetry_space_group_name_Hall '-P 2yn'
_symmetry_space_group_name_H-M 'P 1 21/n 1'
_atom_sites_solution_hydrogens difmap
_atom_sites_solution_primary direct
_cell_angle_alpha 90
_cell_angle_beta 90
_cell_angle_gamma 90
_cell_formula_units_Z 4
_cell_length_a 5.7080(6)
_cell_length_b 7.3644(8)
_cell_length_c 40.642(5)
_cell_measurement_reflns_used 3853
_cell_measurement_temperature 100
_cell_measurement_theta_max 71
_cell_measurement_theta_min 3
_cell_volume 1708.4(3)
_computing_cell_refinement 'CrysAlis RED (Oxford Diffraction, 2006)'
_computing_data_collection 'Gemini (Oxford Diffraction, 2006)'
_computing_data_reduction 'CrysAlis RED (Oxford Diffraction, 2006)'
_computing_molecular_graphics 'Mercury (Macrae <i>et al.</i>, 2006)'
_computing_publication_material 'CRYSTALS (Betteridge <i>et al.</i>, 2003)'
_computing_structure_refinement 'CRYSTALS (Betteridge <i>et al.</i>, 2003)'
_computing_structure_solution 'SIR92 (Altomare <i>et al.</i>, 1994)'
_diffrn_ambient_temperature 100
_diffrn_measured_fraction_theta_full 0.996
_diffrn_measured_fraction_theta_max 0.969
_diffrn_measurement_device Area
_diffrn_measurement_device_type 'Oxford Diffraction Gemini E'
_diffrn_measurement_method \w/2\q
_diffrn_radiation_monochromator graphite
_diffrn_radiation_source 'sealed x-ray tube'
_diffrn_radiation_type 'Cu K\a'
_diffrn_radiation_wavelength 1.54180
_diffrn_reflns_av_R_equivalents 0.020
_diffrn_reflns_limit_h_max 6
_diffrn_reflns_limit_h_min -6
_diffrn_reflns_limit_k_max 9
_diffrn_reflns_limit_k_min -8
_diffrn_reflns_limit_l_max 49
_diffrn_reflns_limit_l_min -37
_diffrn_reflns_number 9444
_diffrn_reflns_theta_full 66.593
_diffrn_reflns_theta_max 71.605
_diffrn_reflns_theta_min 4.351
_diffrn_standards_number 0
_exptl_absorpt_coefficient_mu 0.516
_exptl_absorpt_correction_T_max 0.9546
_exptl_absorpt_correction_T_min 0.9303
_exptl_absorpt_correction_type multi-scan
_exptl_absorpt_process_details
;
(CrysAlis PRO; Oxford Diffraction, 2006)
;
_exptl_crystal_colour colourless
_exptl_crystal_density_diffrn 1.117
_exptl_crystal_density_method 'not measured'
_exptl_crystal_description plate-like
_exptl_crystal_F_000 632
_exptl_crystal_size_max 0.170
_exptl_crystal_size_mid 0.140
_exptl_crystal_size_min 0.090
_refine_diff_density_max 0.24
_refine_diff_density_min -0.25
_refine_ls_extinction_method None
_refine_ls_goodness_of_fit_ref 0.9780
_refine_ls_hydrogen_treatment constr
_refine_ls_matrix_type full
_refine_ls_number_parameters 190
_refine_ls_number_reflns 3202
_refine_ls_number_restraints 0
_refine_ls_R_factor_all 0.0573
_refine_ls_R_factor_gt 0.0461
_refine_ls_shift/su_max 0.0072235
_refine_ls_shift/su_mean 0.0010879
_refine_ls_structure_factor_coef Fsqd
_refine_ls_weighting_details
;
Method= Modified Sheldrick
w=1/[\s^2^(F^2^) + (0.05P)^2^ + 1.35P], where P=[max(Fo^2^,0) + 2Fc^2^]/3
;
_refine_ls_weighting_scheme calc
_refine_ls_wR_factor_all 0.1274
_refine_ls_wR_factor_gt 0.1200
_refine_ls_wR_factor_ref 0.1274
_reflns_number_gt 2575
_reflns_number_total 3214
_reflns_threshold_expression I>2\s(I)
_cod_data_source_file kp2353.cif
_cod_data_source_block I
_cod_original_sg_symbol_H-M 'P 21/n'
_cod_original_formula_sum 'C19 H29 N1 O1'
_cod_database_code 2232370
_cod_database_fobs_code 2232370

loop_
_symmetry_equiv_pos_as_xyz
x,y,z
-x,-y,-z
-x+1/2,y+1/2,-z+1/2
x+1/2,-y+1/2,z+1/2

loop_
_atom_site_type_symbol
_atom_site_label
_atom_site_fract_x
_atom_site_fract_y
_atom_site_fract_z
_atom_site_U_iso_or_equiv
_atom_site_adp_type
_atom_site_occupancy
O O1 0.33735(19) 0.61108(16) 0.45325(3) 0.0243 Uani 1.0000
C C2 0.1734(3) 0.6793(2) 0.47454(4) 0.0214 Uani 1.0000
C C3 0.2277(3) 0.6631(2) 0.50786(4) 0.0221 Uani 1.0000
C C4 0.0719(3) 0.7247(2) 0.53150(4) 0.0228 Uani 1.0000
C C5 -0.1403(3) 0.8033(2) 0.52206(4) 0.0219 Uani 1.0000
C C6 -0.3025(3) 0.8685(2) 0.54668(4) 0.0234 Uani 1.0000
N N7 -0.4333(3) 0.9209(2) 0.56623(4) 0.0295 Uani 1.0000
C C8 -0.1922(3) 0.8209(2) 0.48877(4) 0.0221 Uani 1.0000
C C9 -0.0351(3) 0.7606(2) 0.46502(4) 0.0220 Uani 1.0000
C C10 0.2944(3) 0.6284(2) 0.41859(4) 0.0242 Uani 1.0000
C C11 0.5019(3) 0.5506(2) 0.40024(4) 0.0252 Uani 1.0000
C C12 0.4902(3) 0.5918(2) 0.36351(4) 0.0246 Uani 1.0000
C C13 0.6978(3) 0.5162(2) 0.34403(4) 0.0257 Uani 1.0000
C C14 0.7033(3) 0.5790(2) 0.30831(4) 0.0251 Uani 1.0000
C C15 0.9124(3) 0.5066(2) 0.28868(4) 0.0258 Uani 1.0000
C C16 0.9230(3) 0.5776(2) 0.25349(4) 0.0257 Uani 1.0000
C C17 1.1323(3) 0.5068(2) 0.23378(4) 0.0257 Uani 1.0000
C C18 1.1450(3) 0.5806(2) 0.19882(4) 0.0258 Uani 1.0000
C C19 1.3543(3) 0.5106(2) 0.17902(4) 0.0259 Uani 1.0000
C C20 1.3684(3) 0.5847(3) 0.14407(4) 0.0282 Uani 1.0000
C C21 1.5784(3) 0.5133(3) 0.12487(4) 0.0322 Uani 1.0000
H H31 0.3704 0.6093 0.5144 0.0260 Uiso 1.0000
H H41 0.1098 0.7150 0.5546 0.0259 Uiso 1.0000
H H81 -0.3353 0.8725 0.4821 0.0251 Uiso 1.0000
H H91 -0.0710 0.7743 0.4422 0.0250 Uiso 1.0000
H H102 0.2751 0.7577 0.4131 0.0287 Uiso 1.0000
H H101 0.1498 0.5632 0.4128 0.0284 Uiso 1.0000
H H111 0.6426 0.6050 0.4091 0.0296 Uiso 1.0000
H H112 0.5060 0.4186 0.4040 0.0302 Uiso 1.0000
H H122 0.4875 0.7226 0.3605 0.0291 Uiso 1.0000
H H121 0.3473 0.5416 0.3544 0.0290 Uiso 1.0000
H H131 0.8392 0.5561 0.3546 0.0305 Uiso 1.0000
H H132 0.6919 0.3834 0.3445 0.0313 Uiso 1.0000
H H142 0.7085 0.7111 0.3080 0.0303 Uiso 1.0000
H H141 0.5615 0.5402 0.2974 0.0293 Uiso 1.0000
H H151 1.0537 0.5428 0.3000 0.0304 Uiso 1.0000
H H152 0.9037 0.3730 0.2881 0.0309 Uiso 1.0000
H H162 0.9305 0.7093 0.2541 0.0313 Uiso 1.0000
H H161 0.7809 0.5426 0.2420 0.0302 Uiso 1.0000
H H172 1.2745 0.5408 0.2450 0.0312 Uiso 1.0000
H H171 1.1235 0.3737 0.2328 0.0314 Uiso 1.0000
H H181 1.1543 0.7134 0.1998 0.0308 Uiso 1.0000
H H182 1.0027 0.5487 0.1872 0.0310 Uiso 1.0000
H H192 1.4972 0.5440 0.1907 0.0307 Uiso 1.0000
H H191 1.3442 0.3777 0.1780 0.0315 Uiso 1.0000
H H201 1.3788 0.7175 0.1451 0.0338 Uiso 1.0000
H H202 1.2254 0.5535 0.1326 0.0335 Uiso 1.0000
H H212 1.5813 0.5587 0.1021 0.0465 Uiso 1.0000
H H211 1.7246 0.5486 0.1352 0.0467 Uiso 1.0000
H H213 1.5746 0.3804 0.1239 0.0474 Uiso 1.0000

loop_
_atom_site_aniso_label
_atom_site_aniso_U_11
_atom_site_aniso_U_22
_atom_site_aniso_U_33
_atom_site_aniso_U_12
_atom_site_aniso_U_13
_atom_site_aniso_U_23
O1 0.0228(6) 0.0292(7) 0.0208(6) 0.0029(5) -0.0019(5) -0.0005(5)
C2 0.0216(8) 0.0179(8) 0.0247(8) -0.0037(7) -0.0010(6) -0.0006(7)
C3 0.0195(8) 0.0198(8) 0.0269(9) -0.0008(7) -0.0045(6) 0.0010(7)
C4 0.0238(9) 0.0212(9) 0.0235(8) -0.0035(7) -0.0044(7) 0.0001(7)
C5 0.0208(8) 0.0199(8) 0.0251(8) -0.0043(7) 0.0002(6) 0.0002(7)
C6 0.0224(9) 0.0215(8) 0.0261(9) -0.0022(7) -0.0055(7) 0.0019(7)
N7 0.0269(8) 0.0338(9) 0.0279(8) 0.0001(7) -0.0017(6) -0.0015(7)
C8 0.0173(8) 0.0207(9) 0.0283(9) -0.0022(6) -0.0044(6) 0.0016(7)
C9 0.0223(8) 0.0211(9) 0.0224(8) -0.0037(7) -0.0039(6) 0.0016(6)
C10 0.0231(9) 0.0274(9) 0.0221(8) -0.0011(7) -0.0031(7) 0.0000(7)
C11 0.0227(9) 0.0283(9) 0.0247(9) 0.0004(7) -0.0018(7) -0.0009(7)
C12 0.0226(8) 0.0264(9) 0.0249(9) -0.0001(7) -0.0024(7) 0.0007(7)
C13 0.0257(9) 0.0274(9) 0.0240(9) 0.0034(7) -0.0025(7) -0.0012(7)
C14 0.0228(9) 0.0282(9) 0.0244(9) 0.0010(7) -0.0026(7) -0.0001(7)
C15 0.0249(9) 0.0277(9) 0.0249(9) 0.0026(7) -0.0036(7) -0.0016(7)
C16 0.0251(9) 0.0277(9) 0.0242(9) 0.0011(7) -0.0032(7) 0.0001(7)
C17 0.0254(9) 0.0283(9) 0.0234(9) 0.0010(7) -0.0041(7) -0.0013(7)
C18 0.0239(9) 0.0284(9) 0.0251(9) 0.0009(7) -0.0034(7) 0.0008(7)
C19 0.0255(9) 0.0281(9) 0.0240(9) 0.0003(7) -0.0040(7) -0.0016(7)
C20 0.0270(9) 0.0313(10) 0.0264(9) 0.0000(8) -0.0026(7) 0.0006(7)
C21 0.0308(10) 0.0387(11) 0.0269(9) -0.0008(8) -0.0012(8) -0.0007(8)

loop_
_atom_type_symbol
_atom_type_scat_Cromer_Mann_a1
_atom_type_scat_Cromer_Mann_a2
_atom_type_scat_Cromer_Mann_a3
_atom_type_scat_Cromer_Mann_a4
_atom_type_scat_Cromer_Mann_b1
_atom_type_scat_Cromer_Mann_b2
_atom_type_scat_Cromer_Mann_b3
_atom_type_scat_Cromer_Mann_b4
_atom_type_scat_Cromer_Mann_c
_atom_type_scat_dispersion_real
_atom_type_scat_dispersion_imag
_atom_type_scat_source
C 2.3100 1.0200 1.5886 0.8650 20.8439 10.2075 0.5687 51.6512 0.2156 0.0181 0.0091 'International Tables Vol C 4.2.6.8 and 6.1.1.4'
H 0.4930 0.3229 0.1402 0.0408 10.5109 26.1257 3.1424 57.7998 0.0030 0.0000 0.0000 'International Tables Vol C 4.2.6.8 and 6.1.1.4'
N 12.2126 3.1322 2.0125 1.1663 0.0057 9.8933 28.9975 0.5826 -11.5290 0.0311 0.0180 'International Tables Vol C 4.2.6.8 and 6.1.1.4'
O 3.0485 2.2868 1.5463 0.8670 13.2771 5.7011 0.3239 32.9089 0.2508 0.0492 0.0322 'International Tables Vol C 4.2.6.8 and 6.1.1.4'

loop_
_geom_angle_atom_site_label_1
_geom_angle_atom_site_label_2
_geom_angle_atom_site_label_3
_geom_angle
_geom_angle_publ_flag
C2 O1 C10 118.08(12) no
O1 C2 C3 115.50(14) no
O1 C2 C9 124.62(14) no
C3 C2 C9 119.89(15) no
C2 C3 C4 120.20(15) no
C2 C3 H31 120.0 no
C4 C3 H31 119.8 no
C3 C4 C5 120.14(15) no
C3 C4 H41 120.4 no
C5 C4 H41 119.4 no
C4 C5 C6 120.23(15) no
C4 C5 C8 119.37(15) no
C6 C5 C8 120.40(15) no
C5 C6 N7 179.56(17) no
C5 C8 C9 120.54(15) no
C5 C8 H81 120.1 no
C9 C8 H81 119.4 no
C8 C9 C2 119.85(15) no
C8 C9 H91 120.1 no
C2 C9 H91 120.0 no
O1 C10 C11 108.46(13) no
O1 C10 H102 109.2 no
C11 C10 H102 110.0 no
O1 C10 H101 109.5 no
C11 C10 H101 110.8 no
H102 C10 H101 108.9 no
C10 C11 C12 111.90(14) no
C10 C11 H111 108.0 no
C12 C11 H111 108.6 no
C10 C11 H112 108.4 no
C12 C11 H112 110.4 no
H111 C11 H112 109.4 no
C11 C12 C13 113.60(14) no
C11 C12 H122 108.7 no
C13 C12 H122 108.0 no
C11 C12 H121 109.5 no
C13 C12 H121 108.5 no
H122 C12 H121 108.5 no
C12 C13 C14 113.50(14) no
C12 C13 H131 107.9 no
C14 C13 H131 108.5 no
C12 C13 H132 109.1 no
C14 C13 H132 108.8 no
H131 C13 H132 109.0 no
C13 C14 C15 114.01(14) no
C13 C14 H142 108.3 no
C15 C14 H142 108.6 no
C13 C14 H141 109.3 no
C15 C14 H141 108.1 no
H142 C14 H141 108.4 no
C14 C15 C16 113.61(14) no
C14 C15 H151 107.8 no
C16 C15 H151 108.7 no
C14 C15 H152 108.7 no
C16 C15 H152 108.8 no
H151 C15 H152 109.2 no
C15 C16 C17 113.93(14) no
C15 C16 H162 108.6 no
C17 C16 H162 108.6 no
C15 C16 H161 109.0 no
C17 C16 H161 108.1 no
H162 C16 H161 108.3 no
C16 C17 C18 113.81(14) no
C16 C17 H172 108.8 no
C18 C17 H172 107.9 no
C16 C17 H171 108.7 no
C18 C17 H171 108.8 no
H172 C17 H171 108.7 no
C17 C18 C19 114.02(14) no
C17 C18 H181 108.6 no
C19 C18 H181 108.4 no
C17 C18 H182 109.1 no
C19 C18 H182 108.5 no
H181 C18 H182 108.0 no
C18 C19 C20 114.25(14) no
C18 C19 H192 108.1 no
C20 C19 H192 108.7 no
C18 C19 H191 108.2 no
C20 C19 H191 108.8 no
H192 C19 H191 108.7 no
C19 C20 C21 113.30(15) no
C19 C20 H201 108.7 no
C21 C20 H201 108.5 no
C19 C20 H202 108.7 no
C21 C20 H202 109.5 no
H201 C20 H202 108.0 no
C20 C21 H212 112.2 no
C20 C21 H211 111.4 no
H212 C21 H211 107.5 no
C20 C21 H213 110.4 no
H212 C21 H213 107.5 no
H211 C21 H213 107.7 no

loop_
_geom_bond_atom_site_label_1
_geom_bond_atom_site_label_2
_geom_bond_distance
_geom_bond_publ_flag
O1 C2 1.3698(19) no
O1 C10 1.4355(19) no
C2 C3 1.394(2) no
C2 C9 1.387(2) no
C3 C4 1.385(2) no
C3 H31 0.943 no
C4 C5 1.396(2) no
C4 H41 0.965 no
C5 C6 1.445(2) no
C5 C8 1.391(2) no
C6 N7 1.157(2) no
C8 C9 1.390(2) no
C8 H81 0.941 no
C9 H91 0.954 no
C10 C11 1.512(2) no
C10 H102 0.984 no
C10 H101 0.984 no
C11 C12 1.525(2) no
C11 H111 0.967 no
C11 H112 0.984 no
C12 C13 1.530(2) no
C12 H122 0.971 no
C12 H121 0.969 no
C13 C14 1.524(2) no
C13 H131 0.961 no
C13 H132 0.979 no
C14 C15 1.531(2) no
C14 H142 0.973 no
C14 H141 0.966 no
C15 C16 1.524(2) no
C15 H151 0.967 no
C15 H152 0.985 no
C16 C17 1.530(2) no
C16 H162 0.972 no
C16 H161 0.970 no
C17 C18 1.523(2) no
C17 H172 0.963 no
C17 H171 0.982 no
C18 C19 1.530(2) no
C18 H181 0.980 no
C18 H182 0.968 no
C19 C20 1.524(2) no
C19 H192 0.976 no
C19 H191 0.981 no
C20 C21 1.524(2) no
C20 H201 0.981 no
C20 H202 0.967 no
C21 H212 0.985 no
C21 H211 0.969 no
C21 H213 0.980 no

loop_
_geom_hbond_atom_site_label_D
_geom_hbond_atom_site_label_H
_geom_hbond_atom_site_label_A
_geom_hbond_site_symmetry_A
_geom_hbond_distance_DH
_geom_hbond_distance_HA
_geom_hbond_distance_DA
_geom_hbond_angle_DHA
_geom_hbond_publ_flag
C10 H102 N7 2_576 0.984 2.669 3.468(2) 138.49 yes
C3 H31 O1 2_666 0.944 2.673 3.569(5) 158.72 yes

loop_
_cod_related_entry_id
_cod_related_entry_database
_cod_related_entry_code
1 ChemSpider 2029399
